data_4110979
loop_
_publ_author_name
'Weiping Su'
'Youngjo Kim'
'Arkady Ellern'
'Ilia A. Guzei'
'John G. Verkade'

_publ_section_title
;
 Facile Synthesis of Monomeric Alumatranes
;
_journal_name_full 'Journal of the American Chemical Society'
_journal_page_first 13727
_journal_page_last 13735
_journal_paper_doi 10.1021/ja0626786
_journal_volume 128
_journal_year 2006
_chemical_formula_moiety 'C54 H60 Al2 N2 O6, C7 H8'
_chemical_formula_sum 'C61 H68 Al2 N2 O6'
_chemical_formula_weight 979.13
_chemical_name_systematic
; 
 ? 
;
_space_group_IT_number 15
_symmetry_cell_setting monoclinic
_symmetry_space_group_name_Hall '-C 2yc'
_symmetry_space_group_name_H-M 'C 1 2/c 1'
_atom_sites_solution_hydrogens geom
_atom_sites_solution_primary direct
_atom_sites_solution_secondary difmap
_audit_creation_method SHELXL-97
_cell_angle_alpha 90.00
_cell_angle_beta 116.153(13)
_cell_angle_gamma 90.00
_cell_formula_units_Z 4
_cell_length_a 30.924(15)
_cell_length_b 11.069(5)
_cell_length_c 17.077(8)
_cell_measurement_reflns_used 969
_cell_measurement_temperature 298(2)
_cell_measurement_theta_max 23.43
_cell_measurement_theta_min 2.20
_cell_volume 5247(4)
_computing_cell_refinement 'Bruker SMART'
_computing_data_collection 'Bruker SMART'
_computing_data_reduction 'Bruker SAINT'
_computing_molecular_graphics 'Bruker SHELXTL'
_computing_publication_material 'Bruker SHELXTL'
_computing_structure_refinement 'SHELXL-97 (Sheldrick, 1997)'
_computing_structure_solution 'SHELXS-97 (Sheldrick, 1990)'
_diffrn_ambient_temperature 298(2)
_diffrn_measured_fraction_theta_full 0.998
_diffrn_measured_fraction_theta_max 0.998
_diffrn_measurement_device_type 'CCD area detector'
_diffrn_measurement_method 'phi and omega scans'
_diffrn_radiation_monochromator graphite
_diffrn_radiation_source 'fine-focus sealed tube'
_diffrn_radiation_type MoK\a
_diffrn_radiation_wavelength 0.71073
_diffrn_reflns_av_R_equivalents 0.0773
_diffrn_reflns_av_sigmaI/netI 0.0716
_diffrn_reflns_limit_h_max 33
_diffrn_reflns_limit_h_min -34
_diffrn_reflns_limit_k_max 12
_diffrn_reflns_limit_k_min -11
_diffrn_reflns_limit_l_max 18
_diffrn_reflns_limit_l_min -18
_diffrn_reflns_number 14550
_diffrn_reflns_theta_full 23.26
_diffrn_reflns_theta_max 23.26
_diffrn_reflns_theta_min 1.98
_exptl_absorpt_coefficient_mu 0.109
_exptl_absorpt_correction_T_max 1
_exptl_absorpt_correction_T_min 0.89
_exptl_absorpt_correction_type multi-scan
_exptl_crystal_colour colorless
_exptl_crystal_density_diffrn 1.239
_exptl_crystal_density_meas ?
_exptl_crystal_description plate
_exptl_crystal_F_000 2088
_exptl_crystal_size_max 0.20
_exptl_crystal_size_mid 0.20
_exptl_crystal_size_min 0.08
_refine_diff_density_max 0.770
_refine_diff_density_min -0.362
_refine_diff_density_rms 0.067
_refine_ls_extinction_method none
_refine_ls_goodness_of_fit_ref 1.058
_refine_ls_hydrogen_treatment constr
_refine_ls_matrix_type full
_refine_ls_number_parameters 295
_refine_ls_number_reflns 3771
_refine_ls_number_restraints 8
_refine_ls_restrained_S_all 24.024
_refine_ls_R_factor_all 0.0955
_refine_ls_R_factor_gt 0.0720
_refine_ls_shift/su_max 0.001
_refine_ls_shift/su_mean 0.000
_refine_ls_structure_factor_coef Fsqd
_refine_ls_weighting_details 'calc w=1/[\s^2^(Fo^2^)+(0.1275P)^2^+9.6228P] where P=(Fo^2^+2Fc^2^)/3'
_refine_ls_weighting_scheme calc
_refine_ls_wR_factor_gt 0.2064
_refine_ls_wR_factor_ref 0.2250
_reflns_number_gt 2775
_reflns_number_total 3771
_reflns_threshold_expression >2sigma(I)
_cod_data_source_file ja0626786si20060804_052054.cif
_cod_data_source_block ver71
_cod_depositor_comments
;
The following automatic conversions were performed:

'_exptl_crystal_density_meas' value 'none' was changed to '?' - the
value is perceived as not measured.

Automatic conversion script
Id: cif_fix_values 3008 2015-01-20 13:52:24Z robertas 
;
_cod_database_code 4110979

loop_
_symmetry_equiv_pos_as_xyz
'x, y, z'
'-x, y, -z+1/2'
'x+1/2, y+1/2, z'
'-x+1/2, y+1/2, -z+1/2'
'-x, -y, -z'
'x, -y, z-1/2'
'-x+1/2, -y+1/2, -z'
'x+1/2, -y+1/2, z-1/2'

loop_
_atom_site_label
_atom_site_type_symbol
_atom_site_fract_x
_atom_site_fract_y
_atom_site_fract_z
_atom_site_U_iso_or_equiv
_atom_site_adp_type
_atom_site_occupancy
_atom_site_symmetry_multiplicity
_atom_site_calc_flag
_atom_site_refinement_flags
Al1 Al 0.0539(9) 0.182(2) 0.2905(16) 0.032(8) Uani 1 1 d .
C1 C 0.004(3) 0.213(8) 0.400(5) 0.03(2) Uani 1 1 d .
C2 C -0.016(3) 0.312(8) 0.422(5) 0.04(2) Uani 1 1 d .
C3 C -0.043(4) 0.406(10) 0.357(6) 0.05(3) Uani 1 1 d .
H3A H -0.0237 0.4379 0.3311 0.080 Uiso 1 1 calc R
H3B H -0.0517 0.4705 0.3856 0.080 Uiso 1 1 calc R
H3C H -0.0720 0.3712 0.3128 0.080 Uiso 1 1 calc R
C4 C -0.008(4) 0.321(9) 0.508(6) 0.04(2) Uani 1 1 d .
H4 H -0.0216 0.3859 0.5242 0.051 Uiso 1 1 calc R
C5 C 0.019(4) 0.237(9) 0.572(6) 0.04(2) Uani 1 1 d .
C6 C 0.029(5) 0.253(10) 0.666(6) 0.06(3) Uani 1 1 d .
H6A H 0.0291 0.1755 0.6912 0.092 Uiso 1 1 calc R
H6B H 0.0041 0.3025 0.6692 0.092 Uiso 1 1 calc R
H6C H 0.0595 0.2915 0.6970 0.092 Uiso 1 1 calc R
C7 C 0.038(4) 0.140(9) 0.546(6) 0.04(2) Uani 1 1 d .
H7 H 0.0553 0.0827 0.5876 0.050 Uiso 1 1 calc R
C8 C 0.031(3) 0.128(8) 0.461(6) 0.04(2) Uani 1 1 d .
C9 C 0.051(3) 0.025(8) 0.432(6) 0.04(2) Uani 1 1 d .
H9A H 0.0685 -0.0277 0.4818 0.049 Uiso 1 1 calc R
H9B H 0.0249 -0.0211 0.3889 0.049 Uiso 1 1 calc R
C10 C 0.121(3) 0.043(10) 0.260(6) 0.05(3) Uani 1 1 d .
C11 C 0.152(4) 0.058(10) 0.220(7) 0.05(3) Uani 1 1 d .
C12 C 0.141(5) 0.153(12) 0.151(8) 0.07(3) Uani 1 1 d .
H12A H 0.1616 0.1431 0.1234 0.102 Uiso 1 1 calc R
H12B H 0.1460 0.2316 0.1780 0.102 Uiso 1 1 calc R
H12C H 0.1079 0.1460 0.1087 0.102 Uiso 1 1 calc R
C13 C 0.192(4) -0.013(12) 0.246(9) 0.07(3) Uani 1 1 d .
H13 H 0.2120 -0.0044 0.2190 0.080 Uiso 1 1 calc R
C14 C 0.204(4) -0.099(12) 0.312(9) 0.07(4) Uani 1 1 d .
C15 C 0.250(5) -0.173(16) 0.342(12) 0.11(6) Uani 1 1 d .
H15A H 0.2526 -0.2031 0.2920 0.163 Uiso 1 1 calc R
H15B H 0.2481 -0.2395 0.3767 0.163 Uiso 1 1 calc R
H15C H 0.2769 -0.1233 0.3761 0.163 Uiso 1 1 calc R
C16 C 0.174(4) -0.110(10) 0.353(8) 0.06(3) Uani 1 1 d .
H16 H 0.1817 -0.1645 0.3983 0.074 Uiso 1 1 calc R
C17 C 0.133(3) -0.041(9) 0.327(7) 0.05(3) Uani 1 1 d .
C18 C 0.099(4) -0.055(9) 0.367(7) 0.05(3) Uani 1 1 d .
H18A H 0.1137 -0.1065 0.4180 0.056 Uiso 1 1 calc R
H18B H 0.0698 -0.0949 0.3259 0.056 Uiso 1 1 calc R
C19 C 0.107(3) 0.337(9) 0.424(6) 0.04(2) Uani 1 1 d .
C20 C 0.108(3) 0.458(9) 0.448(6) 0.04(2) Uani 1 1 d .
C21 C 0.091(5) 0.554(10) 0.380(7) 0.07(3) Uani 1 1 d .
H21A H 0.1106 0.5526 0.3490 0.099 Uiso 1 1 calc R
H21B H 0.0945 0.6314 0.4078 0.099 Uiso 1 1 calc R
H21C H 0.0582 0.5404 0.3405 0.099 Uiso 1 1 calc R
C22 C 0.126(3) 0.484(9) 0.537(6) 0.05(3) Uani 1 1 d .
H22 H 0.1271 0.5648 0.5535 0.058 Uiso 1 1 calc R
C23 C 0.142(4) 0.397(9) 0.601(6) 0.05(3) Uani 1 1 d .
C24 C 0.161(5) 0.429(12) 0.696(7) 0.07(4) Uani 1 1 d .
H24A H 0.1957 0.4241 0.7238 0.103 Uiso 1 1 calc R
H24B H 0.1482 0.3743 0.7239 0.103 Uiso 1 1 calc R
H24C H 0.1516 0.5103 0.7015 0.103 Uiso 1 1 calc R
C25 C 0.141(3) 0.279(10) 0.575(6) 0.05(3) Uani 1 1 d .
H25 H 0.1529 0.2184 0.6178 0.055 Uiso 1 1 calc R
C26 C 0.124(3) 0.247(8) 0.488(6) 0.04(2) Uani 1 1 d .
C27 C 0.129(3) 0.120(9) 0.463(6) 0.04(2) Uani 1 1 d .
H27A H 0.1538 0.1190 0.4420 0.054 Uiso 1 1 calc R
H27B H 0.1409 0.0699 0.5150 0.054 Uiso 1 1 calc R
C28 C 0.2667 0.0791 0.5058 0.173 Uani 0.50 1 d PD
C29 C 0.2501 0.1757 0.4478 0.068 Uani 0.50 1 d PD
C30 C 0.2410 0.2897 0.4719 0.156 Uani 0.50 1 d PD
C31 C 0.2354 0.2814 0.3788 0.455 Uani 1 1 d D
C32 C 0.2232 0.3985 0.4096 0.209 Uani 1 1 d D
N1 N 0.085(3) 0.062(7) 0.395(4) 0.036(18) Uani 1 1 d .
O1 O 0.001(2) 0.202(5) 0.317(3) 0.034(15) Uani 1 1 d .
O2 O 0.080(2) 0.107(6) 0.232(4) 0.047(18) Uani 1 1 d .
O3 O 0.089(2) 0.307(6) 0.339(4) 0.041(17) Uani 1 1 d .

loop_
_atom_site_aniso_label
_atom_site_aniso_U_11
_atom_site_aniso_U_22
_atom_site_aniso_U_33
_atom_site_aniso_U_23
_atom_site_aniso_U_13
_atom_site_aniso_U_12
Al1 0.033(15) 0.037(16) 0.026(14) -0.003(11) 0.014(11) -0.002(11)
C1 0.04(5) 0.04(5) 0.02(4) 0.00(4) 0.02(4) 0.00(4)
C2 0.04(5) 0.04(5) 0.03(5) 0.00(4) 0.02(4) 0.00(4)
C3 0.07(8) 0.05(7) 0.04(5) 0.00(5) 0.02(5) 0.02(5)
C4 0.06(6) 0.04(6) 0.04(5) 0.00(4) 0.03(5) 0.00(5)
C5 0.06(6) 0.04(6) 0.03(5) 0.00(4) 0.02(5) 0.00(5)
C6 0.10(9) 0.06(7) 0.03(5) 0.00(5) 0.04(6) 0.00(7)
C7 0.05(6) 0.04(6) 0.03(5) 0.01(4) 0.02(4) 0.00(5)
C8 0.04(5) 0.03(5) 0.04(5) 0.00(4) 0.02(4) 0.00(4)
C9 0.05(6) 0.04(5) 0.04(5) 0.01(4) 0.03(5) 0.00(4)
C10 0.04(6) 0.05(6) 0.05(6) -0.02(5) 0.02(5) 0.00(5)
C11 0.04(6) 0.06(7) 0.06(7) -0.02(5) 0.03(5) -0.01(5)
C12 0.08(8) 0.08(9) 0.07(8) -0.02(7) 0.05(7) -0.02(7)
C13 0.05(7) 0.08(9) 0.09(9) -0.02(7) 0.04(7) -0.01(6)
C14 0.04(7) 0.07(9) 0.10(10) -0.02(8) 0.03(7) 0.01(6)
C15 0.06(9) 0.10(13) 0.16(17) -0.01(11) 0.05(10) 0.03(8)
C16 0.05(7) 0.05(7) 0.07(8) -0.01(6) 0.02(6) 0.01(6)
C17 0.04(6) 0.05(6) 0.05(6) -0.02(5) 0.02(5) 0.00(5)
C18 0.05(6) 0.04(6) 0.05(6) -0.01(4) 0.02(5) 0.00(5)
C19 0.04(5) 0.04(6) 0.03(5) -0.01(4) 0.01(4) -0.01(4)
C20 0.05(6) 0.04(6) 0.04(5) 0.00(4) 0.02(5) -0.01(4)
C21 0.09(9) 0.04(7) 0.06(7) 0.00(5) 0.03(6) -0.01(6)
C22 0.05(6) 0.04(6) 0.05(6) -0.01(5) 0.02(5) -0.01(5)
C23 0.05(6) 0.05(7) 0.03(5) -0.01(5) 0.01(4) -0.01(5)
C24 0.09(9) 0.07(8) 0.04(6) -0.02(5) 0.02(6) 0.00(7)
C25 0.05(6) 0.05(6) 0.03(5) 0.00(4) 0.01(4) 0.00(5)
C26 0.04(5) 0.04(5) 0.04(5) 0.00(4) 0.01(4) 0.00(4)
C27 0.04(6) 0.04(6) 0.04(5) 0.00(4) 0.01(4) 0.00(5)
C28 0.087 0.231 0.203 -0.050 0.066 -0.030
C29 0.067 0.083 0.065 -0.027 0.038 -0.016
C30 0.033 0.280 0.144 0.081 0.028 -0.033
C31 0.269 0.577 0.454 -0.274 0.099 -0.214
C32 0.124 0.368 0.128 0.069 0.049 -0.006
N1 0.04(4) 0.04(4) 0.03(4) -0.01(3) 0.02(3) 0.00(3)
O1 0.04(4) 0.04(4) 0.02(3) 0.00(3) 0.02(3) 0.00(3)
O2 0.04(4) 0.07(5) 0.04(3) 0.00(3) 0.02(3) 0.01(3)
O3 0.05(4) 0.04(4) 0.03(3) 0.00(3) 0.01(3) -0.01(3)

loop_
_atom_type_symbol
_atom_type_description
_atom_type_scat_dispersion_real
_atom_type_scat_dispersion_imag
_atom_type_scat_source
C C 0.0033 0.0016 'International Tables Vol C Tables 4.2.6.8 and 6.1.1.4'
H H 0.0000 0.0000 'International Tables Vol C Tables 4.2.6.8 and 6.1.1.4'
N N 0.0061 0.0033 'International Tables Vol C Tables 4.2.6.8 and 6.1.1.4'
O O 0.0106 0.0060 'International Tables Vol C Tables 4.2.6.8 and 6.1.1.4'
Al Al 0.0645 0.0514 'International Tables Vol C Tables 4.2.6.8 and 6.1.1.4'

loop_
_geom_angle_atom_site_label_1
_geom_angle_atom_site_label_2
_geom_angle_atom_site_label_3
_geom_angle
_geom_angle_site_symmetry_1
_geom_angle_site_symmetry_3
O3 Al1 O2 108(3) . .
O3 Al1 O1 119(3) . 2
O2 Al1 O1 87(3) . 2
O3 Al1 O1 102(3) . .
O2 Al1 O1 149(3) . .
O1 Al1 O1 73(3) 2 .
O3 Al1 N1 98(3) . .
O2 Al1 N1 92(3) . .
O1 Al1 N1 141(3) 2 .
O1 Al1 N1 89(3) . .
O3 Al1 Al1 124(2) . 2
O2 Al1 Al1 116(3) . 2
O1 Al1 Al1 37.5(18) 2 2
O1 Al1 Al1 37.4(17) . 2
N1 Al1 Al1 113(2) . 2
C8 C1 O1 118(8) . .
C8 C1 C2 121(8) . .
O1 C1 C2 121(7) . .
C4 C2 C1 117(8) . .
C4 C2 C3 121(8) . .
C1 C2 C3 122(8) . .
C2 C3 H3A 109.5 . .
C2 C3 H3B 109.5 . .
H3A C3 H3B 109.5 . .
C2 C3 H3C 109.5 . .
H3A C3 H3C 109.5 . .
H3B C3 H3C 109.5 . .
C2 C4 C5 123(9) . .
C2 C4 H4 118.5 . .
C5 C4 H4 118.5 . .
C7 C5 C4 118(8) . .
C7 C5 C6 120(9) . .
C4 C5 C6 122(9) . .
C5 C6 H6A 109.5 . .
C5 C6 H6B 109.5 . .
H6A C6 H6B 109.5 . .
C5 C6 H6C 109.5 . .
H6A C6 H6C 109.5 . .
H6B C6 H6C 109.5 . .
C8 C7 C5 121(9) . .
C8 C7 H7 119.3 . .
C5 C7 H7 119.3 . .
C7 C8 C1 119(8) . .
C7 C8 C9 123(8) . .
C1 C8 C9 118(8) . .
N1 C9 C8 114(7) . .
N1 C9 H9A 108.7 . .
C8 C9 H9A 108.7 . .
N1 C9 H9B 108.7 . .
C8 C9 H9B 108.7 . .
H9A C9 H9B 107.6 . .
O2 C10 C17 120(9) . .
O2 C10 C11 120(10) . .
C17 C10 C11 120(10) . .
C13 C11 C10 118(10) . .
C13 C11 C12 122(10) . .
C10 C11 C12 120(10) . .
C11 C12 H12A 109.5 . .
C11 C12 H12B 109.5 . .
H12A C12 H12B 109.5 . .
C11 C12 H12C 109.5 . .
H12A C12 H12C 109.5 . .
H12B C12 H12C 109.5 . .
C11 C13 C14 123(10) . .
C11 C13 H13 118.5 . .
C14 C13 H13 118.5 . .
C16 C14 C13 117(10) . .
C16 C14 C15 121(10) . .
C13 C14 C15 121(10) . .
C14 C15 H15A 109.5 . .
C14 C15 H15B 109.5 . .
H15A C15 H15B 109.5 . .
C14 C15 H15C 109.5 . .
H15A C15 H15C 109.5 . .
H15B C15 H15C 109.5 . .
C17 C16 C14 121(10) . .
C17 C16 H16 119.4 . .
C14 C16 H16 119.4 . .
C16 C17 C10 120(10) . .
C16 C17 C18 122(10) . .
C10 C17 C18 118(9) . .
C17 C18 N1 115(8) . .
C17 C18 H18A 108.6 . .
N1 C18 H18A 108.6 . .
C17 C18 H18B 108.6 . .
N1 C18 H18B 108.6 . .
H18A C18 H18B 107.6 . .
O3 C19 C26 121(8) . .
O3 C19 C20 119(8) . .
C26 C19 C20 120(8) . .
C19 C20 C22 118(9) . .
C19 C20 C21 120(9) . .
C22 C20 C21 122(9) . .
C20 C21 H21A 109.5 . .
C20 C21 H21B 109.5 . .
H21A C21 H21B 109.5 . .
C20 C21 H21C 109.5 . .
H21A C21 H21C 109.5 . .
H21B C21 H21C 109.5 . .
C23 C22 C20 123(9) . .
C23 C22 H22 118.6 . .
C20 C22 H22 118.6 . .
C22 C23 C25 118(9) . .
C22 C23 C24 121(10) . .
C25 C23 C24 120(10) . .
C23 C24 H24A 109.5 . .
C23 C24 H24B 109.5 . .
H24A C24 H24B 109.5 . .
C23 C24 H24C 109.5 . .
H24A C24 H24C 109.5 . .
H24B C24 H24C 109.5 . .
C23 C25 C26 121(9) . .
C23 C25 H25 119.4 . .
C26 C25 H25 119.4 . .
C25 C26 C19 120(9) . .
C25 C26 C27 120(8) . .
C19 C26 C27 120(8) . .
N1 C27 C26 116(8) . .
N1 C27 H27A 108.2 . .
C26 C27 H27A 108.2 . .
N1 C27 H27B 108.2 . .
C26 C27 H27B 108.2 . .
H27A C27 H27B 107.4 . .
C32 C28 C29 117.1 7_556 .
C32 C28 C30 63.6 7_556 7_556
C29 C28 C30 53.5 . 7_556
C30 C29 C28 69.2 7_556 .
C30 C29 C30 54.0 7_556 .
C28 C29 C30 123.0 . .
C30 C29 C31 114.6 7_556 .
C28 C29 C31 173.9 . .
C30 C29 C31 61.3 . .
C30 C30 C29 65.6 7_556 7_556
C30 C30 C29 60.4 7_556 .
C29 C30 C29 126.0 7_556 .
C30 C30 C31 124.9 7_556 .
C29 C30 C31 165.7 7_556 .
C29 C30 C31 65.4 . .
C30 C30 C32 173.2 7_556 .
C29 C30 C32 109.6 7_556 .
C29 C30 C32 124.2 . .
C31 C30 C32 58.9 . .
C30 C30 C28 122.8 7_556 7_556
C29 C30 C28 57.3 7_556 7_556
C29 C30 C28 175.0 . 7_556
C31 C30 C28 110.7 . 7_556
C32 C30 C28 52.3 . 7_556
C32 C31 C30 61.1 . .
C32 C31 C29 114.3 . .
C30 C31 C29 53.3 . .
C28 C32 C31 123.5 7_556 .
C28 C32 C30 64.1 7_556 .
C31 C32 C30 60.0 . .
C9 N1 C27 111(7) . .
C9 N1 C18 105(7) . .
C27 N1 C18 108(7) . .
C9 N1 Al1 114(6) . .
C27 N1 Al1 108(6) . .
C18 N1 Al1 111(5) . .
C1 O1 Al1 129(5) . 2
C1 O1 Al1 125(5) . .
Al1 O1 Al1 105(3) 2 .
C10 O2 Al1 130(6) . .
C19 O3 Al1 126(6) . .

loop_
_geom_bond_atom_site_label_1
_geom_bond_atom_site_label_2
_geom_bond_distance
_geom_bond_site_symmetry_2
Al1 O3 1.73(6) .
Al1 O2 1.76(7) .
Al1 O1 1.88(6) 2
Al1 O1 1.89(6) .
Al1 N1 2.08(8) .
Al1 Al1 3.00(5) 2
C1 C8 1.38(12) .
C1 O1 1.39(9) .
C1 C2 1.39(12) .
C2 C4 1.38(12) .
C2 C3 1.49(13) .
C3 H3A 0.9600 .
C3 H3B 0.9600 .
C3 H3C 0.9600 .
C4 C5 1.39(14) .
C4 H4 0.9300 .
C5 C7 1.38(14) .
C5 C6 1.51(12) .
C6 H6A 0.9600 .
C6 H6B 0.9600 .
C6 H6C 0.9600 .
C7 C8 1.38(12) .
C7 H7 0.9300 .
C8 C9 1.49(13) .
C9 N1 1.49(11) .
C9 H9A 0.9700 .
C9 H9B 0.9700 .
C10 O2 1.34(12) .
C10 C17 1.39(15) .
C10 C11 1.40(14) .
C11 C13 1.37(16) .
C11 C12 1.50(16) .
C12 H12A 0.9600 .
C12 H12B 0.9600 .
C12 H12C 0.9600 .
C13 C14 1.39(18) .
C13 H13 0.9300 .
C14 C16 1.39(17) .
C14 C15 1.51(17) .
C15 H15A 0.9600 .
C15 H15B 0.9600 .
C15 H15C 0.9600 .
C16 C17 1.38(14) .
C16 H16 0.9300 .
C17 C18 1.50(14) .
C18 N1 1.50(12) .
C18 H18A 0.9700 .
C18 H18B 0.9700 .
C19 O3 1.35(10) .
C19 C26 1.39(13) .
C19 C20 1.40(14) .
C20 C22 1.40(13) .
C20 C21 1.49(14) .
C21 H21A 0.9600 .
C21 H21B 0.9600 .
C21 H21C 0.9600 .
C22 C23 1.37(14) .
C22 H22 0.9300 .
C23 C25 1.38(14) .
C23 C24 1.51(13) .
C24 H24A 0.9600 .
C24 H24B 0.9600 .
C24 H24C 0.9600 .
C25 C26 1.39(12) .
C25 H25 0.9300 .
C26 C27 1.51(14) .
C27 N1 1.50(11) .
C27 H27A 0.9700 .
C27 H27B 0.9700 .
C28 C32 1.3602 7_556
C28 C29 1.3926 .
C28 C30 1.5462 7_556
C29 C30 1.3300 7_556
C29 C30 1.3930 .
C29 C31 1.5789 .
C30 C30 1.2376 7_556
C30 C29 1.3299 7_556
C30 C31 1.5241 .
C30 C32 1.5398 .
C30 C28 1.5462 7_556
C31 C32 1.5074 .
C32 C28 1.3603 7_556
O1 Al1 1.88(6) 2
